data_7120781
loop_
_publ_author_name
'Friedrich, Jochen'
'Maichle-moessmer, Caecilia'
'Anwander, Reiner'

_publ_section_title
;
 Synthesis and derivatisation of ceric tris(tert-butoxy)siloxides
;
_journal_name_full 'Chem. Commun.'
_journal_paper_doi 10.1039/C7CC06499C
_journal_year 2017
_chemical_formula_sum 'C48 H108 Ce O16 Si4'
_chemical_formula_weight 1193.82
_chemical_properties_physical Air-sensitive,Moisture-sensitive
_space_group_crystal_system monoclinic
_space_group_IT_number 15
_space_group_name_Hall '-C 2yc'
_space_group_name_H-M_alt 'C 1 2/c 1'
_symmetry_space_group_name_Hall '-C 2yc'
_symmetry_space_group_name_H-M 'C 1 2/c 1'
_atom_sites_solution_hydrogens geom
_audit_creation_method SHELXL-2014/7
_audit_update_record
;
2017-08-08 deposited with the CCDC.
2017-10-11 downloaded from the CCDC.
;
_cell_angle_alpha 90
_cell_angle_beta 96.5530(10)
_cell_angle_gamma 90
_cell_formula_units_Z 8
_cell_length_a 24.1857(6)
_cell_length_b 13.5705(3)
_cell_length_c 41.0143(10)
_cell_measurement_reflns_used 1171
_cell_measurement_temperature 200(2)
_cell_measurement_theta_max 26.58
_cell_measurement_theta_min 2.040
_cell_volume 13373.4(6)
_computing_cell_refinement 'APEX2 v2014.1-1 (Bruker AXS)'
_computing_data_collection 'COSMO v1.61'
_computing_data_reduction 'SAINT V8.27B (Bruker AXS Inc., 2012)'
_computing_structure_refinement 'SHELXL-2014/7 (Sheldrick, 2014)'
_computing_structure_solution 'SHELXS-97 (Sheldrick 2008)'
_diffrn_ambient_temperature 200(2)
_diffrn_measured_fraction_theta_full 0.999
_diffrn_measured_fraction_theta_max 0.996
_diffrn_measurement_device_type 'Bruker APEX DUO'
_diffrn_measurement_method 'phi and omega scans'
_diffrn_radiation_type MoK\a
_diffrn_radiation_wavelength 0.71073
_diffrn_reflns_av_R_equivalents 0.0494
_diffrn_reflns_av_unetI/netI 0.0340
_diffrn_reflns_Laue_measured_fraction_full 0.999
_diffrn_reflns_Laue_measured_fraction_max 0.996
_diffrn_reflns_limit_h_max 30
_diffrn_reflns_limit_h_min -32
_diffrn_reflns_limit_k_max 18
_diffrn_reflns_limit_k_min -17
_diffrn_reflns_limit_l_max 54
_diffrn_reflns_limit_l_min -54
_diffrn_reflns_number 140910
_diffrn_reflns_point_group_measured_fraction_full 0.999
_diffrn_reflns_point_group_measured_fraction_max 0.996
_diffrn_reflns_theta_full 25.242
_diffrn_reflns_theta_max 28.291
_diffrn_reflns_theta_min 1.695
_diffrn_source 'ImuS-focus sealed tube'
_exptl_absorpt_coefficient_mu 0.806
_exptl_absorpt_correction_T_max 0.8910
_exptl_absorpt_correction_T_min 0.8380
_exptl_absorpt_correction_type numerical
_exptl_absorpt_process_details sadabs
_exptl_crystal_colour colourless
_exptl_crystal_density_diffrn 1.186
_exptl_crystal_description block
_exptl_crystal_F_000 5104
_exptl_crystal_size_max 0.227
_exptl_crystal_size_mid 0.154
_exptl_crystal_size_min 0.147
_refine_diff_density_max 0.720
_refine_diff_density_min -0.637
_refine_diff_density_rms 0.064
_refine_ls_extinction_method none
_refine_ls_goodness_of_fit_ref 1.077
_refine_ls_hydrogen_treatment constr
_refine_ls_matrix_type full
_refine_ls_number_parameters 837
_refine_ls_number_reflns 16555
_refine_ls_number_restraints 819
_refine_ls_restrained_S_all 1.090
_refine_ls_R_factor_all 0.0589
_refine_ls_R_factor_gt 0.0403
_refine_ls_shift/su_max 0.006
_refine_ls_shift/su_mean 0.000
_refine_ls_structure_factor_coef Fsqd
_refine_ls_weighting_details 'w=1/[\s^2^(Fo^2^)+(0.0243P)^2^+26.3767P] where P=(Fo^2^+2Fc^2^)/3'
_refine_ls_weighting_scheme calc
_refine_ls_wR_factor_gt 0.0769
_refine_ls_wR_factor_ref 0.0830
_reflns_Friedel_coverage 0.000
_reflns_number_gt 12960
_reflns_number_total 16555
_reflns_threshold_expression 'I > 2\s(I)'
_cod_data_source_file c7cc06499c2.cif
_cod_data_source_block 2_mo_jfr106_200
_cod_database_code 7120781
_shelx_shelxl_version_number 2014/7
_shelx_space_group_comment
;
The symmetry employed for this shelxl refinement is uniquely defined
by the following loop, which should always be used as a source of
symmetry information in preference to the above space-group names.
They are only intended as comments.
;
_shelx_estimated_absorpt_t_min 0.838
_shelx_estimated_absorpt_t_max 0.891

loop_
_space_group_symop_operation_xyz
'x, y, z'
'-x, y, -z+1/2'
'x+1/2, y+1/2, z'
'-x+1/2, y+1/2, -z+1/2'
'-x, -y, -z'
'x, -y, z-1/2'
'-x+1/2, -y+1/2, -z'
'x+1/2, -y+1/2, z-1/2'

loop_
_atom_site_label
_atom_site_type_symbol
_atom_site_fract_x
_atom_site_fract_y
_atom_site_fract_z
_atom_site_U_iso_or_equiv
_atom_site_adp_type
_atom_site_occupancy
_atom_site_site_symmetry_order
_atom_site_calc_flag
_atom_site_refinement_flags_posn
_atom_site_refinement_flags_adp
_atom_site_refinement_flags_occupancy
_atom_site_disorder_assembly
_atom_site_disorder_group
C1 C 0.50925(12) 0.2996(2) 0.04504(7) 0.0432(7) Uani 1 1 d . U . . .
C2 C 0.49039(15) 0.1948(2) 0.05043(9) 0.0620(9) Uani 1 1 d . U . . .
H2A H 0.5018 0.1755 0.0732 0.093 Uiso 1 1 calc R U . . .
H2B H 0.5074 0.1503 0.0356 0.093 Uiso 1 1 calc R U . . .
H2C H 0.4498 0.1910 0.0459 0.093 Uiso 1 1 calc R U . . .
C3 C 0.57172(13) 0.3085(3) 0.05352(9) 0.0594(9) Uani 1 1 d . U . . .
H3A H 0.5829 0.3773 0.0514 0.089 Uiso 1 1 calc R U . . .
H3B H 0.5906 0.2674 0.0385 0.089 Uiso 1 1 calc R U . . .
H3C H 0.5821 0.2864 0.0761 0.089 Uiso 1 1 calc R U . . .
C4 C 0.49208(18) 0.3315(3) 0.00984(8) 0.0760(12) Uani 1 1 d . U . . .
H4A H 0.4515 0.3284 0.0052 0.114 Uiso 1 1 calc R U . . .
H4B H 0.5091 0.2876 -0.0051 0.114 Uiso 1 1 calc R U . . .
H4C H 0.5046 0.3993 0.0068 0.114 Uiso 1 1 calc R U . . .
C5 C 0.56048(11) 0.5640(2) 0.10545(7) 0.0396(6) Uani 1 1 d . U . . .
C6 C 0.62351(12) 0.5698(3) 0.10881(9) 0.0585(9) Uani 1 1 d . U . . .
H6A H 0.6385 0.5543 0.1315 0.088 Uiso 1 1 calc R U . . .
H6B H 0.6349 0.6366 0.1033 0.088 Uiso 1 1 calc R U . . .
H6C H 0.6379 0.5224 0.0939 0.088 Uiso 1 1 calc R U . . .
C7 C 0.53792(14) 0.6275(2) 0.13113(9) 0.0570(8) Uani 1 1 d . U . . .
H7A H 0.4972 0.6245 0.1283 0.085 Uiso 1 1 calc R U . . .
H7B H 0.5499 0.6958 0.1287 0.085 Uiso 1 1 calc R U . . .
H7C H 0.5520 0.6034 0.1530 0.085 Uiso 1 1 calc R U . . .
C8 C 0.53598(16) 0.5931(2) 0.07132(8) 0.0619(9) Uani 1 1 d . U . . .
H8A H 0.5508 0.5499 0.0552 0.093 Uiso 1 1 calc R U . . .
H8B H 0.5459 0.6616 0.0671 0.093 Uiso 1 1 calc R U . . .
H8C H 0.4954 0.5866 0.0694 0.093 Uiso 1 1 calc R U . . .
C9 C 0.52592(12) 0.2710(2) 0.15609(7) 0.0440(7) Uani 1 1 d . U . . .
C10 C 0.58922(14) 0.2771(3) 0.15800(9) 0.0711(11) Uani 1 1 d . U . . .
H10A H 0.6024 0.2319 0.1419 0.107 Uiso 1 1 calc R U . . .
H10B H 0.6057 0.2586 0.1801 0.107 Uiso 1 1 calc R U . . .
H10C H 0.6002 0.3446 0.1532 0.107 Uiso 1 1 calc R U . . .
C11 C 0.50262(16) 0.3403(3) 0.17990(7) 0.0601(9) Uani 1 1 d . U . . .
H11A H 0.5141 0.4079 0.1756 0.090 Uiso 1 1 calc R U . . .
H11B H 0.5168 0.3218 0.2024 0.090 Uiso 1 1 calc R U . . .
H11C H 0.4619 0.3361 0.1771 0.090 Uiso 1 1 calc R U . . .
C12 C 0.50820(16) 0.1659(3) 0.16194(9) 0.0657(10) Uani 1 1 d . U . . .
H12A H 0.4675 0.1625 0.1603 0.099 Uiso 1 1 calc R U . . .
H12B H 0.5240 0.1448 0.1839 0.099 Uiso 1 1 calc R U . . .
H12C H 0.5217 0.1226 0.1454 0.099 Uiso 1 1 calc R U . . .
C13 C 0.40433(14) 0.8580(2) 0.07436(9) 0.0556(8) Uani 1 1 d . U . . .
C17 C 0.45394(14) 0.8350(2) 0.18659(9) 0.0560(8) Uani 1 1 d . U . . .
C21 C 0.26890(12) 0.8175(2) 0.13811(9) 0.0531(7) Uani 1 1 d . U . . .
C25 C 0.31273(14) 0.5068(3) 0.01160(8) 0.0628(9) Uani 1 1 d . U . . .
C29 C 0.31091(11) 0.25923(19) 0.08889(7) 0.0382(6) Uani 1 1 d . U . . .
C30 C 0.36219(13) 0.2298(2) 0.11129(8) 0.0497(8) Uani 1 1 d . U . . .
H30A H 0.3954 0.2561 0.1027 0.075 Uiso 1 1 calc R U . . .
H30B H 0.3646 0.1577 0.1124 0.075 Uiso 1 1 calc R U . . .
H30C H 0.3599 0.2563 0.1333 0.075 Uiso 1 1 calc R U . . .
C31 C 0.31516(17) 0.2274(3) 0.05403(8) 0.0697(10) Uani 1 1 d . U . . .
H31A H 0.2826 0.2512 0.0398 0.105 Uiso 1 1 calc R U . . .
H31B H 0.3166 0.1553 0.0530 0.105 Uiso 1 1 calc R U . . .
H31C H 0.3490 0.2550 0.0466 0.105 Uiso 1 1 calc R U . . .
C32 C 0.25956(14) 0.2194(3) 0.10193(11) 0.0705(11) Uani 1 1 d . U . . .
H32A H 0.2573 0.2455 0.1240 0.106 Uiso 1 1 calc R U . . .
H32B H 0.2615 0.1473 0.1028 0.106 Uiso 1 1 calc R U . . .
H32C H 0.2265 0.2395 0.0874 0.106 Uiso 1 1 calc R U . . .
C33 C 0.15177(13) 0.4512(3) 0.05706(9) 0.0629(9) Uani 1 1 d . U . . .
C37 C 0.35023(14) 0.1992(2) 0.22391(7) 0.0466(7) Uani 1 1 d . U . . .
C38 C 0.32111(17) 0.1236(2) 0.20077(9) 0.0656(10) Uani 1 1 d . U . . .
H38A H 0.2841 0.1479 0.1923 0.098 Uiso 1 1 calc R U . . .
H38B H 0.3174 0.0616 0.2126 0.098 Uiso 1 1 calc R U . . .
H38C H 0.3430 0.1123 0.1824 0.098 Uiso 1 1 calc R U . . .
C39 C 0.40879(15) 0.1662(3) 0.23626(9) 0.0651(9) Uani 1 1 d . U . . .
H39A H 0.4299 0.1554 0.2176 0.098 Uiso 1 1 calc R U . . .
H39B H 0.4071 0.1046 0.2486 0.098 Uiso 1 1 calc R U . . .
H39C H 0.4271 0.2171 0.2506 0.098 Uiso 1 1 calc R U . . .
C40 C 0.31715(17) 0.2187(3) 0.25249(8) 0.0670(10) Uani 1 1 d . U . . .
H40A H 0.3352 0.2711 0.2663 0.100 Uiso 1 1 calc R U . . .
H40B H 0.3155 0.1584 0.2655 0.100 Uiso 1 1 calc R U . . .
H40C H 0.2793 0.2392 0.2441 0.100 Uiso 1 1 calc R U . . .
C41 C 0.35605(13) 0.5187(2) 0.24792(7) 0.0470(7) Uani 1 1 d . U . . .
C42 C 0.41508(15) 0.4894(3) 0.24374(10) 0.0737(11) Uani 1 1 d . U . . .
H42A H 0.4211 0.4204 0.2503 0.111 Uiso 1 1 calc R U . . .
H42B H 0.4411 0.5315 0.2575 0.111 Uiso 1 1 calc R U . . .
H42C H 0.4213 0.4971 0.2207 0.111 Uiso 1 1 calc R U . . .
C43 C 0.3450(2) 0.5147(3) 0.28358(9) 0.0860(13) Uani 1 1 d . U . . .
H43A H 0.3064 0.5339 0.2853 0.129 Uiso 1 1 calc R U . . .
H43B H 0.3703 0.5601 0.2965 0.129 Uiso 1 1 calc R U . . .
H43C H 0.3513 0.4475 0.2919 0.129 Uiso 1 1 calc R U . . .
C44 C 0.34327(17) 0.6203(3) 0.23438(10) 0.0754(11) Uani 1 1 d . U . . .
H44A H 0.3513 0.6230 0.2115 0.113 Uiso 1 1 calc R U . . .
H44B H 0.3663 0.6687 0.2474 0.113 Uiso 1 1 calc R U . . .
H44C H 0.3039 0.6352 0.2354 0.113 Uiso 1 1 calc R U . . .
C45 C 0.20028(13) 0.3894(3) 0.18783(8) 0.0526(8) Uani 1 1 d . U . . .
C46 C 0.20184(16) 0.4887(3) 0.17145(10) 0.0737(11) Uani 1 1 d . U . . .
H46A H 0.2299 0.5303 0.1839 0.111 Uiso 1 1 calc R U . . .
H46B H 0.1652 0.5201 0.1707 0.111 Uiso 1 1 calc R U . . .
H46C H 0.2114 0.4802 0.1490 0.111 Uiso 1 1 calc R U . . .
C47 C 0.16101(15) 0.3195(3) 0.16758(11) 0.0839(13) Uani 1 1 d . U . . .
H47A H 0.1704 0.3178 0.1450 0.126 Uiso 1 1 calc R U . . .
H47B H 0.1226 0.3424 0.1677 0.126 Uiso 1 1 calc R U . . .
H47C H 0.1647 0.2532 0.1771 0.126 Uiso 1 1 calc R U . . .
C48 C 0.18429(16) 0.3996(3) 0.22229(9) 0.0749(11) Uani 1 1 d . U . . .
H48A H 0.1851 0.3347 0.2328 0.112 Uiso 1 1 calc R U . . .
H48B H 0.1467 0.4273 0.2214 0.112 Uiso 1 1 calc R U . . .
H48C H 0.2107 0.4435 0.2350 0.112 Uiso 1 1 calc R U . . .
O1 O 0.43713(7) 0.45322(13) 0.11185(4) 0.0331(4) Uani 1 1 d . U . . .
O2 O 0.48002(7) 0.36555(13) 0.06478(4) 0.0356(4) Uani 1 1 d . U . . .
O3 O 0.54778(7) 0.46225(13) 0.11156(4) 0.0345(4) Uani 1 1 d . U . . .
O4 O 0.50324(7) 0.29353(13) 0.12300(4) 0.0356(4) Uani 1 1 d . U . . .
O5 O 0.37878(8) 0.65100(13) 0.13824(5) 0.0447(5) Uani 1 1 d . U . . .
O9 O 0.29154(8) 0.54389(13) 0.08956(5) 0.0402(4) Uani 1 1 d . U . . .
O10 O 0.27535(8) 0.45343(16) 0.03050(5) 0.0473(5) Uani 1 1 d . U . . .
O11 O 0.30910(7) 0.36737(12) 0.08981(4) 0.0320(4) Uani 1 1 d . U . . .
O12 O 0.20505(8) 0.41732(16) 0.07257(5) 0.0485(5) Uani 1 1 d . U . . .
O13 O 0.34026(8) 0.44242(13) 0.16872(4) 0.0382(4) Uani 1 1 d . U . . .
O14 O 0.35699(8) 0.28832(13) 0.20514(5) 0.0419(5) Uani 1 1 d . U . . .
O15 O 0.31625(8) 0.45223(15) 0.23077(5) 0.0457(5) Uani 1 1 d . U . . .
O16 O 0.25446(8) 0.34289(15) 0.18939(5) 0.0452(5) Uani 1 1 d . U . . .
Si1 Si 0.49222(3) 0.39602(5) 0.10313(2) 0.02846(15) Uani 1 1 d . U . . .
Si2 Si 0.38105(3) 0.76775(5) 0.13257(2) 0.03283(16) Uani 1 1 d . U . . .
Si3 Si 0.26811(3) 0.44926(6) 0.06899(2) 0.03604(17) Uani 1 1 d . U . . .
Si4 Si 0.31724(3) 0.38367(5) 0.19862(2) 0.03458(16) Uani 1 1 d . U . . .
Ce1 Ce 0.36081(2) 0.50479(2) 0.12509(2) 0.02618(4) Uani 1 1 d . U . . .
C26 C 0.2882(5) 0.6029(7) 0.0014(2) 0.097(3) Uani 0.817(7) 1 d . U P A 1
H26A H 0.2509 0.5929 -0.0102 0.146 Uiso 0.817(7) 1 calc R U P A 1
H26B H 0.3118 0.6357 -0.0133 0.146 Uiso 0.817(7) 1 calc R U P A 1
H26C H 0.2857 0.6440 0.0208 0.146 Uiso 0.817(7) 1 calc R U P A 1
C27 C 0.3196(3) 0.4396(7) -0.01792(17) 0.110(3) Uani 0.817(7) 1 d . U P A 1
H27A H 0.3353 0.3762 -0.0100 0.164 Uiso 0.817(7) 1 calc R U P A 1
H27B H 0.3447 0.4711 -0.0319 0.164 Uiso 0.817(7) 1 calc R U P A 1
H27C H 0.2833 0.4288 -0.0306 0.164 Uiso 0.817(7) 1 calc R U P A 1
C28 C 0.3708(3) 0.5227(7) 0.0314(2) 0.065(2) Uani 0.817(7) 1 d . U P A 1
H28A H 0.3671 0.5675 0.0498 0.098 Uiso 0.817(7) 1 calc R U P A 1
H28B H 0.3963 0.5513 0.0171 0.098 Uiso 0.817(7) 1 calc R U P A 1
H28C H 0.3855 0.4592 0.0399 0.098 Uiso 0.817(7) 1 calc R U P A 1
C34 C 0.1420(3) 0.4033(6) 0.02392(16) 0.109(3) Uani 0.817(7) 1 d . U P A 1
H34A H 0.1709 0.4242 0.0105 0.163 Uiso 0.817(7) 1 calc R U P A 1
H34B H 0.1054 0.4229 0.0131 0.163 Uiso 0.817(7) 1 calc R U P A 1
H34C H 0.1432 0.3315 0.0265 0.163 Uiso 0.817(7) 1 calc R U P A 1
C35 C 0.1102(2) 0.4224(8) 0.07977(18) 0.125(3) Uani 0.817(7) 1 d . U P A 1
H35A H 0.1091 0.3504 0.0815 0.188 Uiso 0.817(7) 1 calc R U P A 1
H35B H 0.0734 0.4470 0.0711 0.188 Uiso 0.817(7) 1 calc R U P A 1
H35C H 0.1211 0.4509 0.1015 0.188 Uiso 0.817(7) 1 calc R U P A 1
C36 C 0.1540(3) 0.5620(5) 0.0531(2) 0.112(3) Uani 0.817(7) 1 d . U P A 1
H36A H 0.1621 0.5929 0.0747 0.168 Uiso 0.817(7) 1 calc R U P A 1
H36B H 0.1181 0.5858 0.0426 0.168 Uiso 0.817(7) 1 calc R U P A 1
H36C H 0.1834 0.5792 0.0395 0.168 Uiso 0.817(7) 1 calc R U P A 1
C26A C 0.285(2) 0.622(3) 0.0124(8) 0.057(5) Uani 0.183(7) 1 d . U P A 2
H26D H 0.3054 0.6667 -0.0010 0.085 Uiso 0.183(7) 1 calc R U P A 2
H26E H 0.2884 0.6463 0.0350 0.085 Uiso 0.183(7) 1 calc R U P A 2
H26F H 0.2458 0.6203 0.0034 0.085 Uiso 0.183(7) 1 calc R U P A 2
C27A C 0.2967(12) 0.476(2) -0.0217(7) 0.071(6) Uani 0.183(7) 1 d . U P A 2
H27D H 0.2575 0.4931 -0.0281 0.106 Uiso 0.183(7) 1 calc R U P A 2
H27E H 0.3016 0.4048 -0.0235 0.106 Uiso 0.183(7) 1 calc R U P A 2
H27F H 0.3200 0.5098 -0.0363 0.106 Uiso 0.183(7) 1 calc R U P A 2
C28A C 0.3660(17) 0.495(3) 0.0260(9) 0.059(7) Uani 0.183(7) 1 d . U P A 2
H28D H 0.3721 0.4259 0.0322 0.088 Uiso 0.183(7) 1 calc R U P A 2
H28E H 0.3721 0.5367 0.0455 0.088 Uiso 0.183(7) 1 calc R U P A 2
H28F H 0.3920 0.5141 0.0104 0.088 Uiso 0.183(7) 1 calc R U P A 2
C34A C 0.1186(10) 0.356(2) 0.0494(10) 0.105(8) Uani 0.183(7) 1 d . U P A 2
H34D H 0.0811 0.3721 0.0393 0.158 Uiso 0.183(7) 1 calc R U P A 2
H34E H 0.1162 0.3192 0.0698 0.158 Uiso 0.183(7) 1 calc R U P A 2
H34F H 0.1375 0.3152 0.0343 0.158 Uiso 0.183(7) 1 calc R U P A 2
C35A C 0.1264(10) 0.511(2) 0.0849(6) 0.079(6) Uani 0.183(7) 1 d . U P A 2
H35D H 0.0923 0.5438 0.0756 0.118 Uiso 0.183(7) 1 calc R U P A 2
H35E H 0.1534 0.5596 0.0942 0.118 Uiso 0.183(7) 1 calc R U P A 2
H35F H 0.1178 0.4650 0.1022 0.118 Uiso 0.183(7) 1 calc R U P A 2
C36A C 0.1513(12) 0.525(3) 0.0325(8) 0.095(7) Uani 0.183(7) 1 d . U P A 2
H36D H 0.1601 0.4956 0.0119 0.142 Uiso 0.183(7) 1 calc R U P A 2
H36E H 0.1792 0.5757 0.0396 0.142 Uiso 0.183(7) 1 calc R U P A 2
H36F H 0.1144 0.5558 0.0290 0.142 Uiso 0.183(7) 1 calc R U P A 2
O6 O 0.39003(14) 0.7780(2) 0.09434(7) 0.0511(8) Uani 0.793(3) 1 d . U P B 1
O7 O 0.43632(11) 0.81650(18) 0.15293(7) 0.0471(7) Uani 0.793(3) 1 d . U P B 1
O8 O 0.32920(10) 0.82863(19) 0.14249(8) 0.0496(8) Uani 0.793(3) 1 d . U P B 1
C14 C 0.4668(2) 0.8629(5) 0.0734(2) 0.104(2) Uani 0.793(3) 1 d . U P B 1
H14A H 0.4851 0.8802 0.0952 0.156 Uiso 0.793(3) 1 calc R U P B 1
H14B H 0.4753 0.9131 0.0575 0.156 Uiso 0.793(3) 1 calc R U P B 1
H14C H 0.4803 0.7987 0.0668 0.156 Uiso 0.793(3) 1 calc R U P B 1
C15 C 0.3766(3) 0.8286(6) 0.04079(15) 0.115(2) Uani 0.793(3) 1 d . U P B 1
H15A H 0.3919 0.7657 0.0343 0.173 Uiso 0.793(3) 1 calc R U P B 1
H15B H 0.3834 0.8794 0.0248 0.173 Uiso 0.793(3) 1 calc R U P B 1
H15C H 0.3364 0.8216 0.0416 0.173 Uiso 0.793(3) 1 calc R U P B 1
C16 C 0.3827(3) 0.9562(4) 0.08481(19) 0.097(2) Uani 0.793(3) 1 d . U P B 1
H16A H 0.3424 0.9522 0.0853 0.145 Uiso 0.793(3) 1 calc R U P B 1
H16B H 0.3910 1.0072 0.0692 0.145 Uiso 0.793(3) 1 calc R U P B 1
H16C H 0.4008 0.9731 0.1067 0.145 Uiso 0.793(3) 1 calc R U P B 1
C18 C 0.5022(3) 0.9004(7) 0.1881(2) 0.143(3) Uani 0.793(3) 1 d . U P B 1
H18A H 0.5315 0.8690 0.1771 0.215 Uiso 0.793(3) 1 calc R U P B 1
H18B H 0.5161 0.9133 0.2111 0.215 Uiso 0.793(3) 1 calc R U P B 1
H18C H 0.4913 0.9627 0.1771 0.215 Uiso 0.793(3) 1 calc R U P B 1
C19 C 0.4801(3) 0.7383(5) 0.20005(16) 0.088(2) Uani 0.793(3) 1 d . U P B 1
H19A H 0.4521 0.6858 0.1975 0.132 Uiso 0.793(3) 1 calc R U P B 1
H19B H 0.4935 0.7464 0.2234 0.132 Uiso 0.793(3) 1 calc R U P B 1
H19C H 0.5113 0.7209 0.1879 0.132 Uiso 0.793(3) 1 calc R U P B 1
C20 C 0.4123(3) 0.8672(5) 0.20872(16) 0.112(2) Uani 0.793(3) 1 d . U P B 1
H20A H 0.3921 0.9250 0.1993 0.168 Uiso 0.793(3) 1 calc R U P B 1
H20B H 0.4315 0.8843 0.2303 0.168 Uiso 0.793(3) 1 calc R U P B 1
H20C H 0.3859 0.8135 0.2111 0.168 Uiso 0.793(3) 1 calc R U P B 1
C22 C 0.2560(3) 0.7430(6) 0.16284(19) 0.106(3) Uani 0.793(3) 1 d . U P B 1
H22A H 0.2773 0.6828 0.1601 0.159 Uiso 0.793(3) 1 calc R U P B 1
H22B H 0.2161 0.7280 0.1597 0.159 Uiso 0.793(3) 1 calc R U P B 1
H22C H 0.2661 0.7694 0.1850 0.159 Uiso 0.793(3) 1 calc R U P B 1
C23 C 0.2498(3) 0.9183(4) 0.14479(17) 0.0883(19) Uani 0.793(3) 1 d . U P B 1
H23A H 0.2649 0.9380 0.1670 0.132 Uiso 0.793(3) 1 calc R U P B 1
H23B H 0.2091 0.9195 0.1429 0.132 Uiso 0.793(3) 1 calc R U P B 1
H23C H 0.2628 0.9641 0.1289 0.132 Uiso 0.793(3) 1 calc R U P B 1
C24 C 0.2483(2) 0.7885(5) 0.10427(15) 0.0954(18) Uani 0.793(3) 1 d . U P B 1
H24A H 0.2542 0.8428 0.0893 0.143 Uiso 0.793(3) 1 calc R U P B 1
H24B H 0.2085 0.7734 0.1029 0.143 Uiso 0.793(3) 1 calc R U P B 1
H24C H 0.2686 0.7301 0.0981 0.143 Uiso 0.793(3) 1 calc R U P B 1
O6A O 0.4158(5) 0.8086(9) 0.1043(3) 0.055(3) Uani 0.207(3) 1 d . U P B 2
O7A O 0.3984(4) 0.8185(8) 0.1661(3) 0.053(3) Uani 0.207(3) 1 d . U P B 2
O8A O 0.3157(4) 0.8044(8) 0.1194(3) 0.056(3) Uani 0.207(3) 1 d . U P B 2
C14A C 0.4325(14) 0.824(2) 0.0483(7) 0.119(7) Uani 0.207(3) 1 d . U P B 2
H14D H 0.4064 0.7884 0.0325 0.178 Uiso 0.207(3) 1 calc R U P B 2
H14E H 0.4629 0.7803 0.0569 0.178 Uiso 0.207(3) 1 calc R U P B 2
H14F H 0.4478 0.8807 0.0374 0.178 Uiso 0.207(3) 1 calc R U P B 2
C15A C 0.3548(12) 0.928(2) 0.0667(7) 0.095(7) Uani 0.207(3) 1 d . U P B 2
H15D H 0.3654 0.9818 0.0526 0.143 Uiso 0.207(3) 1 calc R U P B 2
H15E H 0.3443 0.9558 0.0872 0.143 Uiso 0.207(3) 1 calc R U P B 2
H15F H 0.3233 0.8920 0.0553 0.143 Uiso 0.207(3) 1 calc R U P B 2
C16A C 0.4494(13) 0.932(2) 0.0936(6) 0.114(6) Uani 0.207(3) 1 d . U P B 2
H16D H 0.4660 0.9734 0.0777 0.171 Uiso 0.207(3) 1 calc R U P B 2
H16E H 0.4787 0.8938 0.1063 0.171 Uiso 0.207(3) 1 calc R U P B 2
H16F H 0.4308 0.9742 0.1084 0.171 Uiso 0.207(3) 1 calc R U P B 2
C18A C 0.4956(10) 0.8914(18) 0.1637(6) 0.086(6) Uani 0.207(3) 1 d . U P B 2
H18D H 0.4976 0.8536 0.1435 0.128 Uiso 0.207(3) 1 calc R U P B 2
H18E H 0.5328 0.8966 0.1757 0.128 Uiso 0.207(3) 1 calc R U P B 2
H18F H 0.4811 0.9575 0.1581 0.128 Uiso 0.207(3) 1 calc R U P B 2
C19A C 0.4475(13) 0.749(2) 0.2058(7) 0.101(7) Uani 0.207(3) 1 d . U P B 2
H19D H 0.4098 0.7230 0.2006 0.152 Uiso 0.207(3) 1 calc R U P B 2
H19E H 0.4537 0.7661 0.2291 0.152 Uiso 0.207(3) 1 calc R U P B 2
H19F H 0.4746 0.6992 0.2008 0.152 Uiso 0.207(3) 1 calc R U P B 2
C20A C 0.4275(9) 0.9372(16) 0.1923(7) 0.095(6) Uani 0.207(3) 1 d . U P B 2
H20D H 0.4347 0.9823 0.1747 0.142 Uiso 0.207(3) 1 calc R U P B 2
H20E H 0.4438 0.9641 0.2134 0.142 Uiso 0.207(3) 1 calc R U P B 2
H20F H 0.3872 0.9296 0.1926 0.142 Uiso 0.207(3) 1 calc R U P B 2
C22A C 0.2484(10) 0.7138(15) 0.1467(6) 0.060(4) Uani 0.207(3) 1 d . U P B 2
H22D H 0.2540 0.6680 0.1289 0.091 Uiso 0.207(3) 1 calc R U P B 2
H22E H 0.2088 0.7167 0.1495 0.091 Uiso 0.207(3) 1 calc R U P B 2
H22F H 0.2696 0.6909 0.1671 0.091 Uiso 0.207(3) 1 calc R U P B 2
C23A C 0.2506(10) 0.8837(18) 0.1627(7) 0.084(4) Uani 0.207(3) 1 d . U P B 2
H23D H 0.2670 0.9490 0.1604 0.126 Uiso 0.207(3) 1 calc R U P B 2
H23E H 0.2626 0.8577 0.1847 0.126 Uiso 0.207(3) 1 calc R U P B 2
H23F H 0.2099 0.8889 0.1596 0.126 Uiso 0.207(3) 1 calc R U P B 2
C24A C 0.2201(9) 0.8270(18) 0.1044(6) 0.086(4) Uani 0.207(3) 1 d . U P B 2
H24D H 0.2353 0.7998 0.0852 0.128 Uiso 0.207(3) 1 calc R U P B 2
H24E H 0.2105 0.8965 0.1005 0.128 Uiso 0.207(3) 1 calc R U P B 2
H24F H 0.1867 0.7902 0.1084 0.128 Uiso 0.207(3) 1 calc R U P B 2

loop_
_atom_site_aniso_label
_atom_site_aniso_U_11
_atom_site_aniso_U_22
_atom_site_aniso_U_33
_atom_site_aniso_U_23
_atom_site_aniso_U_13
_atom_site_aniso_U_12
C1 0.0439(16) 0.0471(16) 0.0399(15) -0.0080(12) 0.0105(12) 0.0106(13)
C2 0.067(2) 0.0475(18) 0.073(2) -0.0165(16) 0.0153(18) 0.0037(16)
C3 0.0445(18) 0.064(2) 0.073(2) -0.0118(18) 0.0210(16) 0.0097(16)
C4 0.098(3) 0.093(3) 0.0383(17) -0.0059(18) 0.0136(18) 0.035(2)
C5 0.0336(14) 0.0330(14) 0.0517(16) 0.0025(12) 0.0030(12) -0.0057(11)
C6 0.0378(17) 0.056(2) 0.082(2) 0.0042(18) 0.0095(16) -0.0116(15)
C7 0.0496(19) 0.0495(18) 0.071(2) -0.0107(16) 0.0055(16) -0.0032(15)
C8 0.074(2) 0.0490(19) 0.059(2) 0.0160(16) -0.0064(17) -0.0117(17)
C9 0.0387(15) 0.0482(16) 0.0430(15) 0.0124(13) -0.0044(12) 0.0010(13)
C10 0.0447(19) 0.088(3) 0.075(2) 0.027(2) -0.0137(17) 0.0044(18)
C11 0.075(2) 0.066(2) 0.0380(17) 0.0064(15) 0.0017(16) 0.0026(18)
C12 0.079(3) 0.0525(19) 0.064(2) 0.0227(17) -0.0028(19) -0.0016(18)
C13 0.056(2) 0.0494(18) 0.064(2) 0.0202(15) 0.0176(16) 0.0128(15)
C17 0.0490(18) 0.0520(18) 0.065(2) -0.0232(15) -0.0007(15) -0.0106(15)
C21 0.0279(14) 0.0447(16) 0.088(2) 0.0037(14) 0.0108(14) 0.0073(12)
C25 0.0473(18) 0.092(3) 0.0477(17) 0.0199(18) 0.0014(14) -0.0149(18)
C29 0.0347(14) 0.0272(13) 0.0521(16) -0.0078(11) 0.0024(12) -0.0041(11)
C30 0.0500(18) 0.0309(14) 0.065(2) -0.0025(14) -0.0082(15) 0.0014(13)
C31 0.097(3) 0.048(2) 0.062(2) -0.0214(16) 0.0007(19) 0.0095(19)
C32 0.048(2) 0.0454(19) 0.120(3) 0.016(2) 0.018(2) -0.0092(16)
C33 0.0273(15) 0.085(2) 0.072(2) 0.0042(19) -0.0114(15) 0.0041(16)
C37 0.0597(19) 0.0352(15) 0.0459(16) 0.0058(12) 0.0103(14) -0.0034(13)
C38 0.087(3) 0.0395(18) 0.069(2) 0.0027(16) 0.0026(19) -0.0143(17)
C39 0.072(2) 0.056(2) 0.066(2) 0.0136(17) 0.0005(18) 0.0028(18)
C40 0.089(3) 0.060(2) 0.056(2) 0.0156(17) 0.0269(19) 0.0014(19)
C41 0.0525(18) 0.0447(17) 0.0428(15) -0.0114(13) 0.0013(13) 0.0006(13)
C42 0.055(2) 0.079(3) 0.084(3) -0.024(2) -0.0057(18) 0.0036(19)
C43 0.109(3) 0.102(3) 0.0471(19) -0.020(2) 0.008(2) -0.014(3)
C44 0.080(3) 0.048(2) 0.096(3) -0.0088(19) 0.002(2) -0.0006(18)
C45 0.0371(16) 0.0592(19) 0.063(2) -0.0064(15) 0.0142(14) -0.0024(14)
C46 0.056(2) 0.079(3) 0.087(3) 0.013(2) 0.0077(19) 0.0097(19)
C47 0.046(2) 0.092(3) 0.114(3) -0.031(3) 0.008(2) -0.015(2)
C48 0.064(2) 0.088(3) 0.079(2) -0.006(2) 0.035(2) 0.002(2)
O1 0.0259(9) 0.0348(9) 0.0389(10) -0.0027(8) 0.0053(7) 0.0018(7)
O2 0.0329(10) 0.0413(10) 0.0322(9) -0.0026(8) 0.0027(8) 0.0085(8)
O3 0.0246(9) 0.0340(9) 0.0444(10) 0.0049(8) 0.0018(8) -0.0006(7)
O4 0.0341(10) 0.0335(9) 0.0384(10) 0.0048(8) 0.0005(8) 0.0010(8)
O5 0.0409(11) 0.0251(9) 0.0659(13) 0.0002(9) -0.0039(10) -0.0012(8)
O9 0.0332(10) 0.0319(9) 0.0528(12) 0.0012(8) -0.0074(9) 0.0056(8)
O10 0.0385(11) 0.0597(13) 0.0423(11) 0.0060(9) -0.0016(9) -0.0093(10)
O11 0.0264(9) 0.0281(9) 0.0408(10) -0.0037(7) 0.0006(7) -0.0020(7)
O12 0.0253(10) 0.0614(13) 0.0572(13) 0.0058(10) -0.0022(9) -0.0021(9)
O13 0.0423(11) 0.0374(10) 0.0363(10) 0.0019(8) 0.0106(8) -0.0041(8)
O14 0.0469(11) 0.0357(10) 0.0451(11) 0.0030(8) 0.0136(9) -0.0027(9)
O15 0.0474(12) 0.0497(12) 0.0416(11) -0.0135(9) 0.0119(9) -0.0056(10)
O16 0.0398(11) 0.0465(11) 0.0506(12) -0.0056(9) 0.0106(9) -0.0077(9)
Si1 0.0217(3) 0.0309(3) 0.0329(4) 0.0010(3) 0.0035(3) 0.0020(3)
Si2 0.0271(4) 0.0223(3) 0.0492(4) 0.0000(3) 0.0044(3) 0.0016(3)
Si3 0.0259(4) 0.0396(4) 0.0412(4) 0.0001(3) -0.0022(3) -0.0009(3)
Si4 0.0370(4) 0.0345(4) 0.0337(4) -0.0026(3) 0.0103(3) -0.0049(3)
Ce1 0.02243(7) 0.02253(7) 0.03379(7) -0.00035(6) 0.00410(5) 0.00049(6)
C26 0.065(4) 0.117(6) 0.108(8) 0.058(5) 0.001(5) -0.005(4)
C27 0.085(6) 0.182(8) 0.067(4) -0.018(4) 0.029(4) -0.034(5)
C28 0.038(3) 0.083(6) 0.074(5) 0.018(3) 0.001(2) -0.010(3)
C34 0.070(4) 0.144(6) 0.100(4) -0.027(4) -0.042(3) 0.004(4)
C35 0.027(2) 0.214(9) 0.133(5) 0.051(6) 0.004(3) 0.004(4)
C36 0.070(4) 0.091(4) 0.167(7) -0.003(4) -0.024(5) 0.033(3)
C26A 0.052(11) 0.071(7) 0.045(11) 0.026(6) -0.004(9) -0.013(6)
C27A 0.065(13) 0.096(13) 0.050(6) 0.016(6) 0.004(6) -0.006(10)
C28A 0.046(6) 0.083(17) 0.048(11) 0.029(11) 0.006(5) -0.018(6)
C34A 0.045(10) 0.106(9) 0.157(19) -0.011(9) -0.025(11) -0.003(7)
C35A 0.050(10) 0.093(12) 0.091(9) 0.011(8) -0.005(7) 0.025(9)
C36A 0.053(12) 0.124(12) 0.103(11) 0.032(10) -0.009(9) 0.024(10)
O6 0.059(2) 0.0414(16) 0.0543(17) 0.0074(13) 0.0126(15) 0.0037(14)
O7 0.0364(15) 0.0402(14) 0.0645(17) -0.0067(12) 0.0052(12) -0.0069(11)
O8 0.0294(13) 0.0434(15) 0.077(2) -0.0106(14) 0.0098(13) 0.0058(11)
C14 0.063(3) 0.096(5) 0.157(7) 0.009(4) 0.033(4) 0.005(3)
C15 0.122(6) 0.132(6) 0.088(4) 0.010(4) -0.005(4) 0.002(5)
C16 0.113(5) 0.046(3) 0.139(6) 0.030(3) 0.048(4) 0.023(3)
C18 0.131(6) 0.180(7) 0.115(6) -0.014(5) -0.005(5) -0.101(6)
C19 0.104(5) 0.092(4) 0.067(3) -0.013(3) 0.004(3) 0.039(4)
C20 0.123(5) 0.110(5) 0.109(5) -0.009(4) 0.042(4) 0.041(4)
C22 0.057(4) 0.112(5) 0.152(5) 0.060(4) 0.027(4) 0.008(4)
C23 0.075(4) 0.064(3) 0.123(5) -0.015(3) -0.001(4) 0.026(3)
C24 0.061(3) 0.107(5) 0.114(3) -0.022(3) -0.010(3) 0.018(3)
O6A 0.040(5) 0.060(6) 0.063(5) 0.013(4) -0.002(4) -0.019(4)
O7A 0.038(5) 0.058(5) 0.061(5) -0.018(4) 0.003(4) -0.016(4)
O8A 0.030(4) 0.053(6) 0.084(6) -0.003(5) 0.000(4) 0.006(3)
C14A 0.124(15) 0.146(16) 0.091(9) 0.012(9) 0.034(9) 0.038(13)
C15A 0.098(10) 0.092(13) 0.096(14) 0.023(10) 0.014(8) 0.031(10)
C16A 0.132(12) 0.105(10) 0.106(11) 0.033(8) 0.012(9) -0.041(9)
C18A 0.076(10) 0.072(11) 0.109(13) -0.009(9) 0.017(9) -0.019(8)
C19A 0.123(16) 0.083(9) 0.088(11) -0.010(8) -0.033(10) -0.041(9)
C20A 0.068(10) 0.063(7) 0.157(15) -0.045(7) 0.030(9) -0.024(6)
C22A 0.029(7) 0.051(4) 0.103(10) 0.004(5) 0.016(7) 0.004(4)
C23A 0.058(8) 0.078(7) 0.118(7) -0.021(6) 0.017(6) 0.014(6)
C24A 0.056(7) 0.092(10) 0.105(6) -0.007(6) -0.007(5) 0.028(6)

loop_
_atom_type_symbol
_atom_type_description
_atom_type_scat_dispersion_real
_atom_type_scat_dispersion_imag
_atom_type_scat_source
C C 0.0033 0.0016 'International Tables Vol C Tables 4.2.6.8 and 6.1.1.4'
H H 0.0000 0.0000 'International Tables Vol C Tables 4.2.6.8 and 6.1.1.4'
O O 0.0106 0.0060 'International Tables Vol C Tables 4.2.6.8 and 6.1.1.4'
Si Si 0.0817 0.0704 'International Tables Vol C Tables 4.2.6.8 and 6.1.1.4'
Ce Ce -0.2486 2.6331 'International Tables Vol C Tables 4.2.6.8 and 6.1.1.4'

loop_
_geom_angle_atom_site_label_1
_geom_angle_atom_site_label_2
_geom_angle_atom_site_label_3
_geom_angle
O2 C1 C3 111.1(2)
O2 C1 C2 108.9(2)
C3 C1 C2 110.5(3)
O2 C1 C4 104.9(2)
C3 C1 C4 110.6(3)
C2 C1 C4 110.6(3)
C1 C2 H2A 109.5
C1 C2 H2B 109.5
H2A C2 H2B 109.5
C1 C2 H2C 109.5
H2A C2 H2C 109.5
H2B C2 H2C 109.5
C1 C3 H3A 109.5
C1 C3 H3B 109.5
H3A C3 H3B 109.5
C1 C3 H3C 109.5
H3A C3 H3C 109.5
H3B C3 H3C 109.5
C1 C4 H4A 109.5
C1 C4 H4B 109.5
H4A C4 H4B 109.5
C1 C4 H4C 109.5
H4A C4 H4C 109.5
H4B C4 H4C 109.5
O3 C5 C8 110.0(2)
O3 C5 C7 108.9(2)
C8 C5 C7 111.3(3)
O3 C5 C6 105.4(2)
C8 C5 C6 110.8(3)
C7 C5 C6 110.2(3)
C5 C6 H6A 109.5
C5 C6 H6B 109.5
H6A C6 H6B 109.5
C5 C6 H6C 109.5
H6A C6 H6C 109.5
H6B C6 H6C 109.5
C5 C7 H7A 109.5
C5 C7 H7B 109.5
H7A C7 H7B 109.5
C5 C7 H7C 109.5
H7A C7 H7C 109.5
H7B C7 H7C 109.5
C5 C8 H8A 109.5
C5 C8 H8B 109.5
H8A C8 H8B 109.5
C5 C8 H8C 109.5
H8A C8 H8C 109.5
H8B C8 H8C 109.5
O4 C9 C11 110.3(2)
O4 C9 C12 105.4(2)
C11 C9 C12 110.5(3)
O4 C9 C10 108.0(2)
C11 C9 C10 112.3(3)
C12 C9 C10 110.1(3)
C9 C10 H10A 109.5
C9 C10 H10B 109.5
H10A C10 H10B 109.5
C9 C10 H10C 109.5
H10A C10 H10C 109.5
H10B C10 H10C 109.5
C9 C11 H11A 109.5
C9 C11 H11B 109.5
H11A C11 H11B 109.5
C9 C11 H11C 109.5
H11A C11 H11C 109.5
H11B C11 H11C 109.5
C9 C12 H12A 109.5
C9 C12 H12B 109.5
H12A C12 H12B 109.5
C9 C12 H12C 109.5
H12A C12 H12C 109.5
H12B C12 H12C 109.5
O6A C13 C14A 116.5(13)
O6 C13 C16 113.2(3)
O6 C13 C15 102.1(4)
C16 C13 C15 111.0(5)
O6 C13 C14 110.8(4)
C16 C13 C14 110.3(5)
C15 C13 C14 109.1(5)
O6A C13 C15A 123.4(12)
C14A C13 C15A 118.6(16)
O6A C13 C16A 79.4(10)
C14A C13 C16A 102.4(18)
C15A C13 C16A 100.4(16)
O7 C17 C18 107.3(4)
O7 C17 C20 119.6(4)
C18 C17 C20 112.8(5)
C19A C17 O7A 92.3(12)
O7 C17 C19 105.4(3)
C18 C17 C19 102.2(5)
C20 C17 C19 108.1(4)
C19A C17 C20A 124.9(16)
O7A C17 C20A 82.1(9)
C19A C17 C18A 144.0(17)
O7A C17 C18A 108.3(10)
C20A C17 C18A 87.8(13)
O8A C21 C23A 139.4(12)
O8 C21 C24 111.7(3)
O8 C21 C23 102.1(4)
C24 C21 C23 110.0(4)
O8 C21 C22 105.8(4)
C24 C21 C22 112.7(5)
C23 C21 C22 114.0(5)
O8A C21 C22A 107.4(10)
C23A C21 C22A 105.9(14)
O8A C21 C24A 95.2(10)
C23A C21 C24A 106.0(13)
C22A C21 C24A 92.5(13)
C28A C25 C27A 121(2)
C28A C25 O10 109.1(17)
C27A C25 O10 104.3(13)
O10 C25 C26 109.8(5)
O10 C25 C27 104.7(4)
C26 C25 C27 112.1(5)
O10 C25 C28 111.7(5)
C26 C25 C28 109.6(7)
C27 C25 C28 108.7(5)
C28A C25 C26A 117(2)
C27A C25 C26A 102.6(17)
O10 C25 C26A 100.4(14)
O11 C29 C32 108.7(2)
O11 C29 C31 108.4(2)
C32 C29 C31 112.4(3)
O11 C29 C30 105.9(2)
C32 C29 C30 110.0(3)
C31 C29 C30 111.1(3)
C29 C30 H30A 109.5
C29 C30 H30B 109.5
H30A C30 H30B 109.5
C29 C30 H30C 109.5
H30A C30 H30C 109.5
H30B C30 H30C 109.5
C29 C31 H31A 109.5
C29 C31 H31B 109.5
H31A C31 H31B 109.5
C29 C31 H31C 109.5
H31A C31 H31C 109.5
H31B C31 H31C 109.5
C29 C32 H32A 109.5
C29 C32 H32B 109.5
H32A C32 H32B 109.5
C29 C32 H32C 109.5
H32A C32 H32C 109.5
H32B C32 H32C 109.5
C36A C33 O12 118.1(12)
O12 C33 C35 105.7(3)
O12 C33 C34 107.6(3)
C35 C33 C34 113.8(5)
O12 C33 C36 108.7(4)
C35 C33 C36 111.1(5)
C34 C33 C36 109.7(5)
C36A C33 C34A 119.3(19)
O12 C33 C34A 103.9(10)
C36A C33 C35A 100.3(17)
O12 C33 C35A 104.2(8)
C34A C33 C35A 109.9(17)
O14 C37 C38 107.7(2)
O14 C37 C40 111.5(2)
C38 C37 C40 110.7(3)
O14 C37 C39 105.4(2)
C38 C37 C39 111.0(3)
C40 C37 C39 110.4(3)
C37 C38 H38A 109.5
C37 C38 H38B 109.5
H38A C38 H38B 109.5
C37 C38 H38C 109.5
H38A C38 H38C 109.5
H38B C38 H38C 109.5
C37 C39 H39A 109.5
C37 C39 H39B 109.5
H39A C39 H39B 109.5
C37 C39 H39C 109.5
H39A C39 H39C 109.5
H39B C39 H39C 109.5
C37 C40 H40A 109.5
C37 C40 H40B 109.5
H40A C40 H40B 109.5
C37 C40 H40C 109.5
H40A C40 H40C 109.5
H40B C40 H40C 109.5
O15 C41 C44 107.2(3)
O15 C41 C42 111.5(2)
C44 C41 C42 110.9(3)
O15 C41 C43 105.5(3)
C44 C41 C43 109.7(3)
C42 C41 C43 111.9(3)
C41 C42 H42A 109.5
C41 C42 H42B 109.5
H42A C42 H42B 109.5
C41 C42 H42C 109.5
H42A C42 H42C 109.5
H42B C42 H42C 109.5
C41 C43 H43A 109.5
C41 C43 H43B 109.5
H43A C43 H43B 109.5
C41 C43 H43C 109.5
H43A C43 H43C 109.5
H43B C43 H43C 109.5
C41 C44 H44A 109.5
C41 C44 H44B 109.5
H44A C44 H44B 109.5
C41 C44 H44C 109.5
H44A C44 H44C 109.5
H44B C44 H44C 109.5
O16 C45 C46 109.9(3)
O16 C45 C48 109.0(3)
C46 C45 C48 110.9(3)
O16 C45 C47 104.9(3)
C46 C45 C47 111.1(3)
C48 C45 C47 110.9(3)
C45 C46 H46A 109.5
C45 C46 H46B 109.5
H46A C46 H46B 109.5
C45 C46 H46C 109.5
H46A C46 H46C 109.5
H46B C46 H46C 109.5
C45 C47 H47A 109.5
C45 C47 H47B 109.5
H47A C47 H47B 109.5
C45 C47 H47C 109.5
H47A C47 H47C 109.5
H47B C47 H47C 109.5
C45 C48 H48A 109.5
C45 C48 H48B 109.5
H48A C48 H48B 109.5
C45 C48 H48C 109.5
H48A C48 H48C 109.5
H48B C48 H48C 109.5
Si1 O1 Ce1 170.68(11)
C1 O2 Si1 130.96(17)
C5 O3 Si1 132.96(16)
C9 O4 Si1 132.95(18)
Si2 O5 Ce1 155.61(13)
Si3 O9 Ce1 111.03(9)
C25 O10 Si3 133.3(2)
C29 O11 Si3 132.35(16)
C29 O11 Ce1 135.98(15)
Si3 O11 Ce1 91.57(7)
C33 O12 Si3 133.0(2)
Si4 O13 Ce1 170.70(12)
C37 O14 Si4 130.80(18)
C41 O15 Si4 133.37(18)
C45 O16 Si4 132.85(19)
O1 Si1 O4 113.19(10)
O1 Si1 O3 111.76(10)
O4 Si1 O3 106.52(9)
O1 Si1 O2 105.88(9)
O4 Si1 O2 105.70(10)
O3 Si1 O2 113.78(10)
O7A Si2 O5 108.7(4)
O8 Si2 O5 115.75(13)
O7A Si2 O6A 112.1(6)
O5 Si2 O6A 118.4(5)
O8 Si2 O6 113.63(16)
O5 Si2 O6 103.70(14)
O8 Si2 O7 106.36(15)
O5 Si2 O7 111.45(12)
O6 Si2 O7 105.60(16)
O7A Si2 O8A 107.5(6)
O5 Si2 O8A 107.0(4)
O6A Si2 O8A 102.5(6)
O9 Si3 O12 116.71(11)
O9 Si3 O10 114.61(11)
O12 Si3 O10 108.04(11)
O9 Si3 O11 96.37(9)
O12 Si3 O11 106.83(10)
O10 Si3 O11 113.76(11)
O9 Si3 Ce1 40.25(7)
O12 Si3 Ce1 127.41(8)
O10 Si3 Ce1 124.49(8)
O11 Si3 Ce1 56.27(6)
O13 Si4 O15 111.97(11)
O13 Si4 O14 105.72(10)
O15 Si4 O14 112.95(11)
O13 Si4 O16 112.73(11)
O15 Si4 O16 106.66(11)
O14 Si4 O16 106.81(11)
O5 Ce1 O13 103.08(8)
O5 Ce1 O1 102.70(7)
O13 Ce1 O1 112.82(7)
O5 Ce1 O9 93.64(7)
O13 Ce1 O9 115.83(7)
O1 Ce1 O9 122.98(7)
O5 Ce1 O11 154.19(7)
O13 Ce1 O11 92.28(6)
O1 Ce1 O11 89.90(6)
O9 Ce1 O11 60.79(6)
O5 Ce1 Si3 122.10(6)
O13 Ce1 Si3 108.24(5)
O1 Ce1 Si3 107.92(5)
O9 Ce1 Si3 28.71(5)
O11 Ce1 Si3 32.16(4)
C25 C26 H26A 109.5
C25 C26 H26B 109.5
H26A C26 H26B 109.5
C25 C26 H26C 109.5
H26A C26 H26C 109.5
H26B C26 H26C 109.5
C25 C27 H27A 109.5
C25 C27 H27B 109.5
H27A C27 H27B 109.5
C25 C27 H27C 109.5
H27A C27 H27C 109.5
H27B C27 H27C 109.5
C25 C28 H28A 109.5
C25 C28 H28B 109.5
H28A C28 H28B 109.5
C25 C28 H28C 109.5
H28A C28 H28C 109.5
H28B C28 H28C 109.5
C33 C34 H34A 109.5
C33 C34 H34B 109.5
H34A C34 H34B 109.5
C33 C34 H34C 109.5
H34A C34 H34C 109.5
H34B C34 H34C 109.5
C33 C35 H35A 109.5
C33 C35 H35B 109.5
H35A C35 H35B 109.5
C33 C35 H35C 109.5
H35A C35 H35C 109.5
H35B C35 H35C 109.5
C33 C36 H36A 109.5
C33 C36 H36B 109.5
H36A C36 H36B 109.5
C33 C36 H36C 109.5
H36A C36 H36C 109.5
H36B C36 H36C 109.5
C25 C26A H26D 109.5
C25 C26A H26E 109.5
H26D C26A H26E 109.5
C25 C26A H26F 109.5
H26D C26A H26F 109.5
H26E C26A H26F 109.5
C25 C27A H27D 109.5
C25 C27A H27E 109.5
H27D C27A H27E 109.5
C25 C27A H27F 109.5
H27D C27A H27F 109.5
H27E C27A H27F 109.5
C25 C28A H28D 109.5
C25 C28A H28E 109.5
H28D C28A H28E 109.5
C25 C28A H28F 109.5
H28D C28A H28F 109.5
H28E C28A H28F 109.5
C33 C34A H34D 109.5
C33 C34A H34E 109.5
H34D C34A H34E 109.5
C33 C34A H34F 109.5
H34D C34A H34F 109.5
H34E C34A H34F 109.5
C33 C35A H35D 109.5
C33 C35A H35E 109.5
H35D C35A H35E 109.5
C33 C35A H35F 109.5
H35D C35A H35F 109.5
H35E C35A H35F 109.5
C33 C36A H36D 109.5
C33 C36A H36E 109.5
H36D C36A H36E 109.5
C33 C36A H36F 109.5
H36D C36A H36F 109.5
H36E C36A H36F 109.5
C13 O6 Si2 133.8(3)
C17 O7 Si2 134.9(2)
C21 O8 Si2 136.1(2)
C13 C14 H14A 109.5
C13 C14 H14B 109.5
H14A C14 H14B 109.5
C13 C14 H14C 109.5
H14A C14 H14C 109.5
H14B C14 H14C 109.5
C13 C15 H15A 109.5
C13 C15 H15B 109.5
H15A C15 H15B 109.5
C13 C15 H15C 109.5
H15A C15 H15C 109.5
H15B C15 H15C 109.5
C13 C16 H16A 109.5
C13 C16 H16B 109.5
H16A C16 H16B 109.5
C13 C16 H16C 109.5
H16A C16 H16C 109.5
H16B C16 H16C 109.5
C17 C18 H18A 109.5
C17 C18 H18B 109.5
H18A C18 H18B 109.5
C17 C18 H18C 109.5
H18A C18 H18C 109.5
H18B C18 H18C 109.5
C17 C19 H19A 109.5
C17 C19 H19B 109.5
H19A C19 H19B 109.5
C17 C19 H19C 109.5
H19A C19 H19C 109.5
H19B C19 H19C 109.5
C17 C20 H20A 109.5
C17 C20 H20B 109.5
H20A C20 H20B 109.5
C17 C20 H20C 109.5
H20A C20 H20C 109.5
H20B C20 H20C 109.5
C21 C22 H22A 109.5
C21 C22 H22B 109.5
H22A C22 H22B 109.5
C21 C22 H22C 109.5
H22A C22 H22C 109.5
H22B C22 H22C 109.5
C21 C23 H23A 109.5
C21 C23 H23B 109.5
H23A C23 H23B 109.5
C21 C23 H23C 109.5
H23A C23 H23C 109.5
H23B C23 H23C 109.5
C21 C24 H24A 109.5
C21 C24 H24B 109.5
H24A C24 H24B 109.5
C21 C24 H24C 109.5
H24A C24 H24C 109.5
H24B C24 H24C 109.5
C13 O6A Si2 137.0(9)
C17 O7A Si2 133.5(8)
C21 O8A Si2 128.9(9)
C13 C14A H14D 109.5
C13 C14A H14E 109.5
H14D C14A H14E 109.5
C13 C14A H14F 109.5
H14D C14A H14F 109.5
H14E C14A H14F 109.5
C13 C15A H15D 109.5
C13 C15A H15E 109.5
H15D C15A H15E 109.5
C13 C15A H15F 109.5
H15D C15A H15F 109.5
H15E C15A H15F 109.5
C13 C16A H16D 109.5
C13 C16A H16E 109.5
H16D C16A H16E 109.5
C13 C16A H16F 109.5
H16D C16A H16F 109.5
H16E C16A H16F 109.5
C17 C18A H18D 109.5
C17 C18A H18E 109.5
H18D C18A H18E 109.5
C17 C18A H18F 109.5
H18D C18A H18F 109.5
H18E C18A H18F 109.5
C17 C19A H19D 109.5
C17 C19A H19E 109.5
H19D C19A H19E 109.5
C17 C19A H19F 109.5
H19D C19A H19F 109.5
H19E C19A H19F 109.5
C17 C20A H20D 109.5
C17 C20A H20E 109.5
H20D C20A H20E 109.5
C17 C20A H20F 109.5
H20D C20A H20F 109.5
H20E C20A H20F 109.5
C21 C22A H22D 109.5
C21 C22A H22E 109.5
H22D C22A H22E 109.5
C21 C22A H22F 109.5
H22D C22A H22F 109.5
H22E C22A H22F 109.5
C21 C23A H23D 109.5
C21 C23A H23E 109.5
H23D C23A H23E 109.5
C21 C23A H23F 109.5
H23D C23A H23F 109.5
H23E C23A H23F 109.5
C21 C24A H24D 109.5
C21 C24A H24E 109.5
H24D C24A H24E 109.5
C21 C24A H24F 109.5
H24D C24A H24F 109.5
H24E C24A H24F 109.5

loop_
_geom_bond_atom_site_label_1
_geom_bond_atom_site_label_2
_geom_bond_distance
C1 O2 1.445(3)
C1 C3 1.516(4)
C1 C2 1.517(4)
C1 C4 1.519(4)
C2 H2A 0.9800
C2 H2B 0.9800
C2 H2C 0.9800
C3 H3A 0.9800
C3 H3B 0.9800
C3 H3C 0.9800
C4 H4A 0.9800
C4 H4B 0.9800
C4 H4C 0.9800
C5 O3 1.442(3)
C5 C8 1.509(4)
C5 C7 1.510(4)
C5 C6 1.517(4)
C6 H6A 0.9800
C6 H6B 0.9800
C6 H6C 0.9800
C7 H7A 0.9800
C7 H7B 0.9800
C7 H7C 0.9800
C8 H8A 0.9800
C8 H8B 0.9800
C8 H8C 0.9800
C9 O4 1.437(3)
C9 C11 1.510(4)
C9 C12 1.515(4)
C9 C10 1.526(4)
C10 H10A 0.9800
C10 H10B 0.9800
C10 H10C 0.9800
C11 H11A 0.9800
C11 H11B 0.9800
C11 H11C 0.9800
C12 H12A 0.9800
C12 H12B 0.9800
C12 H12C 0.9800
C13 O6A 1.400(12)
C13 C14A 1.41(2)
C13 O6 1.426(4)
C13 C16 1.511(6)
C13 C15 1.515(7)
C13 C14 1.517(6)
C13 C15A 1.53(2)
C13 C16A 1.62(3)
C17 O7 1.420(4)
C17 C19A 1.42(3)
C17 C18 1.461(7)
C17 C20 1.497(6)
C17 O7A 1.518(10)
C17 C19 1.532(7)
C17 C20A 1.56(2)
C17 C18A 1.64(2)
C21 O8A 1.448(12)
C21 C23A 1.46(2)
C21 O8 1.457(4)
C21 C24 1.473(6)
C21 C23 1.479(6)
C21 C22 1.489(7)
C21 C22A 1.55(2)
C21 C24A 1.72(2)
C25 C28A 1.36(4)
C25 C27A 1.44(3)
C25 O10 1.450(4)
C25 C26 1.473(10)
C25 C27 1.540(8)
C25 C28 1.555(8)
C25 C26A 1.71(4)
C29 O11 1.469(3)
C29 C32 1.507(4)
C29 C31 1.508(4)
C29 C30 1.511(4)
C30 H30A 0.9800
C30 H30B 0.9800
C30 H30C 0.9800
C31 H31A 0.9800
C31 H31B 0.9800
C31 H31C 0.9800
C32 H32A 0.9800
C32 H32B 0.9800
C32 H32C 0.9800
C33 C36A 1.42(3)
C33 O12 1.445(4)
C33 C35 1.498(7)
C33 C34 1.500(7)
C33 C36 1.515(8)
C33 C34A 1.54(3)
C33 C35A 1.58(2)
C37 O14 1.453(3)
C37 C38 1.516(4)
C37 C40 1.516(4)
C37 C39 1.517(5)
C38 H38A 0.9800
C38 H38B 0.9800
C38 H38C 0.9800
C39 H39A 0.9800
C39 H39B 0.9800
C39 H39C 0.9800
C40 H40A 0.9800
C40 H40B 0.9800
C40 H40C 0.9800
C41 O15 1.442(3)
C41 C44 1.505(5)
C41 C42 1.511(5)
C41 C43 1.517(5)
C42 H42A 0.9800
C42 H42B 0.9800
C42 H42C 0.9800
C43 H43A 0.9800
C43 H43B 0.9800
C43 H43C 0.9800
C44 H44A 0.9800
C44 H44B 0.9800
C44 H44C 0.9800
C45 O16 1.450(4)
C45 C46 1.508(5)
C45 C48 1.514(5)
C45 C47 1.521(5)
C46 H46A 0.9800
C46 H46B 0.9800
C46 H46C 0.9800
C47 H47A 0.9800
C47 H47B 0.9800
C47 H47C 0.9800
C48 H48A 0.9800
C48 H48B 0.9800
C48 H48C 0.9800
O1 Si1 1.6169(18)
O1 Ce1 2.1025(16)
O2 Si1 1.6207(18)
O3 Si1 1.6207(18)
O4 Si1 1.6187(18)
O5 Si2 1.6032(19)
O5 Ce1 2.0888(18)
O9 Si3 1.604(2)
O9 Ce1 2.1573(18)
O10 Si3 1.609(2)
O11 Si3 1.6595(18)
O11 Ce1 2.5927(16)
O12 Si3 1.608(2)
O13 Si4 1.6141(18)
O13 Ce1 2.0903(17)
O14 Si4 1.616(2)
O15 Si4 1.6159(19)
O16 Si4 1.620(2)
Si2 O7A 1.552(10)
Si2 O8 1.593(2)
Si2 O6A 1.606(12)
Si2 O6 1.613(3)
Si2 O7 1.633(3)
Si2 O8A 1.686(10)
Si3 Ce1 3.1162(7)
C26 H26A 0.9800
C26 H26B 0.9800
C26 H26C 0.9800
C27 H27A 0.9800
C27 H27B 0.9800
C27 H27C 0.9800
C28 H28A 0.9800
C28 H28B 0.9800
C28 H28C 0.9800
C34 H34A 0.9800
C34 H34B 0.9800
C34 H34C 0.9800
C35 H35A 0.9800
C35 H35B 0.9800
C35 H35C 0.9800
C36 H36A 0.9800
C36 H36B 0.9800
C36 H36C 0.9800
C26A H26D 0.9800
C26A H26E 0.9800
C26A H26F 0.9800
C27A H27D 0.9800
C27A H27E 0.9800
C27A H27F 0.9800
C28A H28D 0.9800
C28A H28E 0.9800
C28A H28F 0.9800
C34A H34D 0.9800
C34A H34E 0.9800
C34A H34F 0.9800
C35A H35D 0.9800
C35A H35E 0.9800
C35A H35F 0.9800
C36A H36D 0.9800
C36A H36E 0.9800
C36A H36F 0.9800
C14 H14A 0.9800
C14 H14B 0.9800
C14 H14C 0.9800
C15 H15A 0.9800
C15 H15B 0.9800
C15 H15C 0.9800
C16 H16A 0.9800
C16 H16B 0.9800
C16 H16C 0.9800
C18 H18A 0.9800
C18 H18B 0.9800
C18 H18C 0.9800
C19 H19A 0.9800
C19 H19B 0.9800
C19 H19C 0.9800
C20 H20A 0.9800
C20 H20B 0.9800
C20 H20C 0.9800
C22 H22A 0.9800
C22 H22B 0.9800
C22 H22C 0.9800
C23 H23A 0.9800
C23 H23B 0.9800
C23 H23C 0.9800
C24 H24A 0.9800
C24 H24B 0.9800
C24 H24C 0.9800
C14A H14D 0.9800
C14A H14E 0.9800
C14A H14F 0.9800
C15A H15D 0.9800
C15A H15E 0.9800
C15A H15F 0.9800
C16A H16D 0.9800
C16A H16E 0.9800
C16A H16F 0.9800
C18A H18D 0.9800
C18A H18E 0.9800
C18A H18F 0.9800
C19A H19D 0.9800
C19A H19E 0.9800
C19A H19F 0.9800
C20A H20D 0.9800
C20A H20E 0.9800
C20A H20F 0.9800
C22A H22D 0.9800
C22A H22E 0.9800
C22A H22F 0.9800
C23A H23D 0.9800
C23A H23E 0.9800
C23A H23F 0.9800
C24A H24D 0.9800
C24A H24E 0.9800
C24A H24F 0.9800
